data_1569597
loop_
_publ_author_name
'Wang, Shuo'
'Yang, Liuqing'
'Liang, Fangcan'
'Zhong, Yu'
'Liu, Xueru'
'Wang, Qingling'
'Zhu, Dianhu'

_publ_section_title
;
 Synthetic exploration of electrophilic xanthylation via powerful
 N-xanthylphthalimides
;
_journal_issue 34
_journal_name_full 'Chemical Science'
_journal_page_first 9197
_journal_page_last 9206
_journal_paper_doi 10.1039/D3SC03194B
_journal_volume 14
_journal_year 2023
_chemical_formula_moiety 'C11 H9 N O3 S2'
_chemical_formula_sum 'C11 H9 N O3 S2'
_chemical_formula_weight 267.31
_space_group_crystal_system monoclinic
_space_group_IT_number 14
_space_group_name_Hall '-P 2ybc'
_space_group_name_H-M_alt 'P 1 21/c 1'
_atom_sites_solution_hydrogens geom
_atom_sites_solution_primary dual
_audit_creation_date 2023-03-22
_audit_creation_method
;
Olex2 1.5
(compiled 2021.08.20 svn.r13c46975 for OlexSys, GUI svn.r6396)
;
_audit_update_record
;
2023-03-22 deposited with the CCDC.	2023-08-01 downloaded from the CCDC.
;
_cell_angle_alpha 90
_cell_angle_beta 99.271(4)
_cell_angle_gamma 90
_cell_formula_units_Z 4
_cell_length_a 10.3474(8)
_cell_length_b 14.3530(10)
_cell_length_c 8.1480(6)
_cell_measurement_reflns_used 8568
_cell_measurement_temperature 260.00
_cell_measurement_theta_max 56.927
_cell_measurement_theta_min 2.679
_cell_volume 1194.30(15)
_computing_cell_refinement 'SAINT V8.40B (?, 2016)'
_computing_data_reduction 'SAINT V8.40B (?, 2016)'
_computing_molecular_graphics 'Olex2 1.5 (Dolomanov et al., 2009)'
_computing_publication_material 'Olex2 1.5 (Dolomanov et al., 2009)'
_computing_structure_refinement 'SHELXL 2018/3 (Sheldrick, 2015)'
_computing_structure_solution 'SHELXT 2014/5 (Sheldrick, 2014)'
_diffrn_ambient_temperature 260.00
_diffrn_measured_fraction_theta_full 0.996
_diffrn_measured_fraction_theta_max 0.993
_diffrn_measurement_device_type 'Bruker APEX-II CCD'
_diffrn_measurement_method '\f and \w scans'
_diffrn_radiation_type GaK\a
_diffrn_radiation_wavelength 1.34139
_diffrn_reflns_av_R_equivalents 0.0516
_diffrn_reflns_av_unetI/netI 0.0305
_diffrn_reflns_Laue_measured_fraction_full 0.996
_diffrn_reflns_Laue_measured_fraction_max 0.993
_diffrn_reflns_limit_h_max 12
_diffrn_reflns_limit_h_min -10
_diffrn_reflns_limit_k_max 17
_diffrn_reflns_limit_k_min -17
_diffrn_reflns_limit_l_max 9
_diffrn_reflns_limit_l_min -10
_diffrn_reflns_number 17614
_diffrn_reflns_point_group_measured_fraction_full 0.996
_diffrn_reflns_point_group_measured_fraction_max 0.993
_diffrn_reflns_theta_full 53.594
_diffrn_reflns_theta_max 57.106
_diffrn_reflns_theta_min 3.766
_diffrn_source_current 2.86
_diffrn_source_power 0.19985679999999997
_diffrn_source_voltage 69.88
_diffrn_standards_number 0
_exptl_absorpt_coefficient_mu 2.650
_exptl_absorpt_correction_T_max 0.7512
_exptl_absorpt_correction_T_min 0.4662
_exptl_absorpt_correction_type multi-scan
_exptl_absorpt_process_details
;
SADABS-2016/2 (Bruker,2016/2) was used for absorption correction.
wR2(int) was 0.1586 before and 0.0642 after correction.
The Ratio of minimum to maximum transmission is 0.6206.
The \l/2 correction factor is Not present.
;
_exptl_crystal_colour colourless
_exptl_crystal_colour_primary colourless
_exptl_crystal_density_diffrn 1.487
_exptl_crystal_description block
_exptl_crystal_F_000 552
_exptl_crystal_size_max 0.2
_exptl_crystal_size_mid 0.15
_exptl_crystal_size_min 0.12
_refine_diff_density_max 0.459
_refine_diff_density_min -0.506
_refine_diff_density_rms 0.116
_refine_ls_extinction_method none
_refine_ls_goodness_of_fit_ref 1.139
_refine_ls_hydrogen_treatment constr
_refine_ls_matrix_type full
_refine_ls_number_parameters 155
_refine_ls_number_reflns 2442
_refine_ls_number_restraints 1
_refine_ls_restrained_S_all 1.141
_refine_ls_R_factor_all 0.0685
_refine_ls_R_factor_gt 0.0515
_refine_ls_shift/su_max 0.000
_refine_ls_shift/su_mean 0.000
_refine_ls_structure_factor_coef Fsqd
_refine_ls_weighting_details 'w=1/[\s^2^(Fo^2^)+(0.0738P)^2^+0.1734P] where P=(Fo^2^+2Fc^2^)/3'
_refine_ls_weighting_scheme calc
_refine_ls_wR_factor_gt 0.1218
_refine_ls_wR_factor_ref 0.1335
_reflns_Friedel_coverage 0.000
_reflns_number_gt 1846
_reflns_number_total 2442
_reflns_threshold_expression 'I > 2\s(I)'
_cod_data_source_file d3sc03194b2.cif
_cod_data_source_block 1
_cod_depositor_comments 'Adding full bibliography for 1569597.cif.'
_cod_database_code 1569597
_shelx_shelxl_version_number 2018/3
_shelx_space_group_comment
;
The symmetry employed for this shelxl refinement is uniquely defined
by the following loop, which should always be used as a source of
symmetry information in preference to the above space-group names.
They are only intended as comments.
;
_shelx_estimated_absorpt_t_max 0.742
_shelx_estimated_absorpt_t_min 0.619
_olex2_refinement_description
;
1. Fixed Uiso
 At 1.2 times of:
  All C(H) groups, All C(H,H) groups
 At 1.5 times of:
  All C(H,H,H) groups
2. Rigid bond restraints
 S2, C3
 with sigma for 1-2 distances of 0.001 and sigma for 1-3 distances of 0.002
3.a Secondary CH2 refined with riding coordinates:
 C2(H2A,H2B)
3.b Aromatic/amide H refined with riding coordinates:
 C6(H6), C9(H9), C7(H7), C8(H8)
3.c Idealised Me refined as rotating group:
 C1(H1A,H1B,H1C)
;
_olex2_submission_special_instructions 'No special instructions were received'

loop_
_space_group_symop_operation_xyz
'x, y, z'
'-x, y+1/2, -z+1/2'
'-x, -y, -z'
'x, -y-1/2, z-1/2'

loop_
_atom_site_label
_atom_site_type_symbol
_atom_site_fract_x
_atom_site_fract_y
_atom_site_fract_z
_atom_site_U_iso_or_equiv
_atom_site_adp_type
_atom_site_occupancy
_atom_site_site_symmetry_order
_atom_site_calc_flag
_atom_site_refinement_flags_posn
_atom_site_refinement_flags_adp
_atom_site_refinement_flags_occupancy
_atom_site_disorder_assembly
_atom_site_disorder_group
S1 S 0.21464(6) 0.37611(4) 0.39588(7) 0.0450(2) Uani 1 1 d . . . . .
S2 S -0.06518(6) 0.37874(4) 0.38610(8) 0.0489(2) Uani 1 1 d . U . . .
O1 O 0.11018(14) 0.37468(9) 0.66364(18) 0.0385(4) Uani 1 1 d . . . . .
O2 O 0.36404(15) 0.21141(11) 0.5800(2) 0.0532(4) Uani 1 1 d . . . . .
O3 O 0.37564(17) 0.53088(10) 0.5953(2) 0.0532(4) Uani 1 1 d . . . . .
N1 N 0.34492(17) 0.37201(11) 0.5489(2) 0.0387(4) Uani 1 1 d . . . . .
C5 C 0.5113(2) 0.31801(14) 0.7488(3) 0.0365(5) Uani 1 1 d . . . . .
C10 C 0.5130(2) 0.41512(14) 0.7575(3) 0.0372(5) Uani 1 1 d . . . . .
C11 C 0.4070(2) 0.45126(15) 0.6298(3) 0.0385(5) Uani 1 1 d . . . . .
C3 C 0.0796(2) 0.37639(12) 0.5000(3) 0.0356(5) Uani 1 1 d . U . . .
C4 C 0.4018(2) 0.28856(14) 0.6209(3) 0.0384(5) Uani 1 1 d . . . . .
C6 C 0.6015(2) 0.26489(16) 0.8533(3) 0.0463(5) Uani 1 1 d . . . . .
H6 H 0.601741 0.200206 0.846623 0.056 Uiso 1 1 calc R U . . .
C9 C 0.6028(2) 0.46222(17) 0.8714(3) 0.0465(6) Uani 1 1 d . . . . .
H9 H 0.603854 0.526952 0.876458 0.056 Uiso 1 1 calc R U . . .
C1 C 0.0617(3) 0.37946(16) 0.9388(3) 0.0508(6) Uani 1 1 d . . . . .
H1A H 0.127239 0.332056 0.964948 0.076 Uiso 1 1 calc R U . . .
H1B H -0.005057 0.371273 1.006810 0.076 Uiso 1 1 calc R U . . .
H1C H 0.101252 0.439702 0.959752 0.076 Uiso 1 1 calc R U . . .
C7 C 0.6916(2) 0.31232(19) 0.9682(3) 0.0536(6) Uani 1 1 d . . . . .
H7 H 0.753325 0.278585 1.040045 0.064 Uiso 1 1 calc R U . . .
C2 C 0.0023(2) 0.37226(14) 0.7602(3) 0.0455(6) Uani 1 1 d . . . . .
H2A H -0.046312 0.314492 0.739839 0.055 Uiso 1 1 calc R U . . .
H2B H -0.057177 0.423849 0.729027 0.055 Uiso 1 1 calc R U . . .
C8 C 0.6916(2) 0.40876(19) 0.9786(3) 0.0548(6) Uani 1 1 d . . . . .
H8 H 0.752176 0.438252 1.058616 0.066 Uiso 1 1 calc R U . . .

loop_
_atom_site_aniso_label
_atom_site_aniso_U_11
_atom_site_aniso_U_22
_atom_site_aniso_U_33
_atom_site_aniso_U_23
_atom_site_aniso_U_13
_atom_site_aniso_U_12
S1 0.0389(3) 0.0562(4) 0.0397(3) 0.0008(2) 0.0055(2) 0.0026(2)
S2 0.0365(3) 0.0530(4) 0.0518(4) 0.0000(2) -0.0093(3) 0.0017(2)
O1 0.0291(8) 0.0464(9) 0.0392(8) 0.0046(6) 0.0032(6) 0.0026(6)
O2 0.0449(10) 0.0373(9) 0.0769(12) -0.0059(8) 0.0086(8) -0.0047(7)
O3 0.0520(10) 0.0340(9) 0.0721(11) 0.0067(7) 0.0056(8) 0.0072(7)
N1 0.0316(9) 0.0368(10) 0.0470(11) 0.0024(7) 0.0050(8) 0.0021(7)
C5 0.0314(11) 0.0368(11) 0.0436(11) 0.0030(8) 0.0126(9) 0.0014(8)
C10 0.0345(11) 0.0336(10) 0.0461(12) 0.0013(9) 0.0142(9) 0.0014(8)
C11 0.0340(11) 0.0365(11) 0.0473(12) 0.0019(9) 0.0128(9) 0.0009(9)
C3 0.0332(9) 0.0293(10) 0.0425(11) 0.0015(8) 0.0005(8) 0.0020(8)
C4 0.0320(11) 0.0338(11) 0.0525(13) -0.0001(9) 0.0159(10) 0.0001(9)
C6 0.0394(13) 0.0418(12) 0.0594(14) 0.0107(10) 0.0131(11) 0.0076(10)
C9 0.0401(13) 0.0442(13) 0.0549(13) -0.0033(10) 0.0070(11) -0.0053(10)
C1 0.0472(14) 0.0569(15) 0.0498(13) -0.0037(10) 0.0121(11) 0.0030(11)
C7 0.0367(13) 0.0657(17) 0.0573(15) 0.0118(12) 0.0043(11) 0.0089(11)
C2 0.0326(12) 0.0560(15) 0.0489(13) 0.0114(10) 0.0102(10) 0.0020(10)
C8 0.0399(13) 0.0671(17) 0.0555(14) -0.0020(12) 0.0023(11) -0.0033(12)

loop_
_atom_type_symbol
_atom_type_description
_atom_type_scat_dispersion_real
_atom_type_scat_dispersion_imag
_atom_type_scat_source
C C 0.0137 0.0067 'International Tables Vol C Tables 4.2.6.8 and 6.1.1.4'
H H 0.0000 0.0000 'International Tables Vol C Tables 4.2.6.8 and 6.1.1.4'
N N 0.0241 0.0134 'International Tables Vol C Tables 4.2.6.8 and 6.1.1.4'
O O 0.0389 0.0241 'International Tables Vol C Tables 4.2.6.8 and 6.1.1.4'
S S 0.2925 0.4295 'International Tables Vol C Tables 4.2.6.8 and 6.1.1.4'

loop_
_geom_angle_atom_site_label_1
_geom_angle_atom_site_label_2
_geom_angle_atom_site_label_3
_geom_angle
_geom_angle_site_symmetry_1
_geom_angle_site_symmetry_3
_geom_angle_publ_flag
N1 S1 C3 104.36(10) . . ?
C3 O1 C2 117.59(16) . . ?
C11 N1 S1 124.46(14) . . ?
C11 N1 C4 111.00(17) . . ?
C4 N1 S1 124.42(14) . . ?
C10 C5 C4 108.92(19) . . ?
C6 C5 C10 121.1(2) . . ?
C6 C5 C4 129.9(2) . . ?
C5 C10 C11 108.24(19) . . ?
C9 C10 C5 121.7(2) . . ?
C9 C10 C11 130.1(2) . . ?
O3 C11 N1 124.5(2) . . ?
O3 C11 C10 129.5(2) . . ?
N1 C11 C10 105.97(17) . . ?
S2 C3 S1 117.18(13) . . ?
O1 C3 S1 114.22(15) . . ?
O1 C3 S2 128.60(17) . . ?
O2 C4 N1 124.5(2) . . ?
O2 C4 C5 129.7(2) . . ?
N1 C4 C5 105.74(17) . . ?
C5 C6 H6 121.4 . . ?
C5 C6 C7 117.2(2) . . ?
C7 C6 H6 121.4 . . ?
C10 C9 H9 121.4 . . ?
C10 C9 C8 117.2(2) . . ?
C8 C9 H9 121.4 . . ?
H1A C1 H1B 109.5 . . ?
H1A C1 H1C 109.5 . . ?
H1B C1 H1C 109.5 . . ?
C2 C1 H1A 109.5 . . ?
C2 C1 H1B 109.5 . . ?
C2 C1 H1C 109.5 . . ?
C6 C7 H7 119.2 . . ?
C8 C7 C6 121.6(2) . . ?
C8 C7 H7 119.2 . . ?
O1 C2 C1 107.00(18) . . ?
O1 C2 H2A 110.3 . . ?
O1 C2 H2B 110.3 . . ?
C1 C2 H2A 110.3 . . ?
C1 C2 H2B 110.3 . . ?
H2A C2 H2B 108.6 . . ?
C9 C8 H8 119.4 . . ?
C7 C8 C9 121.2(2) . . ?
C7 C8 H8 119.4 . . ?

loop_
_geom_bond_atom_site_label_1
_geom_bond_atom_site_label_2
_geom_bond_distance
_geom_bond_site_symmetry_2
_geom_bond_publ_flag
S1 N1 1.6832(19) . ?
S1 C3 1.747(2) . ?
S2 C3 1.631(2) . ?
O1 C3 1.320(3) . ?
O1 C2 1.466(3) . ?
O2 C4 1.204(3) . ?
O3 C11 1.209(3) . ?
N1 C11 1.416(3) . ?
N1 C4 1.419(3) . ?
C5 C10 1.396(3) . ?
C5 C4 1.472(3) . ?
C5 C6 1.386(3) . ?
C10 C11 1.479(3) . ?
C10 C9 1.380(3) . ?
C6 H6 0.9300 . ?
C6 C7 1.388(4) . ?
C9 H9 0.9300 . ?
C9 C8 1.392(3) . ?
C1 H1A 0.9600 . ?
C1 H1B 0.9600 . ?
C1 H1C 0.9600 . ?
C1 C2 1.490(3) . ?
C7 H7 0.9300 . ?
C7 C8 1.387(4) . ?
C2 H2A 0.9700 . ?
C2 H2B 0.9700 . ?
C8 H8 0.9300 . ?

loop_
_geom_torsion_atom_site_label_1
_geom_torsion_atom_site_label_2
_geom_torsion_atom_site_label_3
_geom_torsion_atom_site_label_4
_geom_torsion
_geom_torsion_site_symmetry_1
_geom_torsion_site_symmetry_2
_geom_torsion_site_symmetry_3
_geom_torsion_site_symmetry_4
_geom_torsion_publ_flag
S1 N1 C11 O3 -2.0(3) . . . . ?
S1 N1 C11 C10 178.34(14) . . . . ?
S1 N1 C4 O2 0.6(3) . . . . ?
S1 N1 C4 C5 -179.62(13) . . . . ?
N1 S1 C3 S2 -179.23(10) . . . . ?
N1 S1 C3 O1 0.81(16) . . . . ?
C5 C10 C11 O3 -179.5(2) . . . . ?
C5 C10 C11 N1 0.2(2) . . . . ?
C5 C10 C9 C8 -0.3(3) . . . . ?
C5 C6 C7 C8 0.0(3) . . . . ?
C10 C5 C4 O2 -176.9(2) . . . . ?
C10 C5 C4 N1 3.4(2) . . . . ?
C10 C5 C6 C7 1.2(3) . . . . ?
C10 C9 C8 C7 1.5(3) . . . . ?
C11 N1 C4 O2 176.9(2) . . . . ?
C11 N1 C4 C5 -3.3(2) . . . . ?
C11 C10 C9 C8 179.5(2) . . . . ?
C3 S1 N1 C11 -87.84(18) . . . . ?
C3 S1 N1 C4 87.98(18) . . . . ?
C3 O1 C2 C1 -174.93(16) . . . . ?
C4 N1 C11 O3 -178.30(19) . . . . ?
C4 N1 C11 C10 2.0(2) . . . . ?
C4 C5 C10 C11 -2.2(2) . . . . ?
C4 C5 C10 C9 177.61(19) . . . . ?
C4 C5 C6 C7 -177.2(2) . . . . ?
C6 C5 C10 C11 179.18(19) . . . . ?
C6 C5 C10 C9 -1.0(3) . . . . ?
C6 C5 C4 O2 1.6(4) . . . . ?
C6 C5 C4 N1 -178.2(2) . . . . ?
C6 C7 C8 C9 -1.3(4) . . . . ?
C9 C10 C11 O3 0.7(4) . . . . ?
C9 C10 C11 N1 -179.6(2) . . . . ?
C2 O1 C3 S1 -178.40(13) . . . . ?
C2 O1 C3 S2 1.7(2) . . . . ?
